data_2228292
loop_
_publ_author_name
'Pourayoubi, Mehrdad'
'Zargaran, Poorya'

_publ_section_title
;
 Tetraphenyl piperazine-1,4-diyldiphosphonate
;
_journal_coeditor_code DN2623
_journal_issue 12
_journal_name_full 'Acta Crystallographica Section E'
_journal_page_first o3273
_journal_page_last o3274
_journal_paper_doi 10.1107/S1600536810047860
_journal_volume 66
_journal_year 2010
_chemical_formula_iupac 'C28 H28 N2 O6 P2'
_chemical_formula_moiety 'C28 H28 N2 O6 P2'
_chemical_formula_sum 'C28 H28 N2 O6 P2'
_chemical_formula_weight 550.46
_chemical_name_systematic
;
Tetraphenyl piperazine-1,4-diyldiphosphonate
;
_space_group_IT_number 14
_symmetry_cell_setting monoclinic
_symmetry_space_group_name_Hall '-P 2yn'
_symmetry_space_group_name_H-M 'P 1 21/n 1'
_atom_sites_solution_hydrogens geom
_atom_sites_solution_primary direct
_atom_sites_solution_secondary difmap
_audit_creation_method SHELXL-97
_cell_angle_alpha 90.00
_cell_angle_beta 96.7560(10)
_cell_angle_gamma 90.00
_cell_formula_units_Z 2
_cell_length_a 6.3117(4)
_cell_length_b 8.9530(5)
_cell_length_c 22.8630(13)
_cell_measurement_reflns_used 2258
_cell_measurement_temperature 100(2)
_cell_measurement_theta_max 29
_cell_measurement_theta_min 3
_cell_volume 1282.99(13)
_computing_cell_refinement 'SAINT (Bruker, 2005)'
_computing_data_collection 'APEX2 (Bruker, 2005)'
_computing_data_reduction 'SAINT (Bruker, 2005)'
_computing_molecular_graphics
;
ORTEPIII (Burnett & Johnson, 1996), ORTEP-3 for Windows (Farrugia,
1997) and
PLATON (Spek, 2009)
;
_computing_publication_material 'SHELXL97 (Sheldrick, 2008)'
_computing_structure_refinement 'SHELXL97 (Sheldrick, 2008)'
_computing_structure_solution 'SHELXS97 (Sheldrick, 2008)'
_diffrn_ambient_temperature 100(2)
_diffrn_measured_fraction_theta_full 0.998
_diffrn_measured_fraction_theta_max 0.998
_diffrn_measurement_device_type 'Bruker APEXII CCD area-detector'
_diffrn_measurement_method \w
_diffrn_radiation_monochromator graphite
_diffrn_radiation_source 'fine-focus sealed tube'
_diffrn_radiation_type MoK\a
_diffrn_radiation_wavelength 0.71073
_diffrn_reflns_av_R_equivalents 0.0248
_diffrn_reflns_av_sigmaI/netI 0.0197
_diffrn_reflns_limit_h_max 8
_diffrn_reflns_limit_h_min -8
_diffrn_reflns_limit_k_max 12
_diffrn_reflns_limit_k_min -12
_diffrn_reflns_limit_l_max 31
_diffrn_reflns_limit_l_min -30
_diffrn_reflns_number 14864
_diffrn_reflns_theta_full 29.00
_diffrn_reflns_theta_max 29.00
_diffrn_reflns_theta_min 1.79
_exptl_absorpt_coefficient_mu 0.217
_exptl_absorpt_correction_T_max 0.958
_exptl_absorpt_correction_T_min 0.890
_exptl_absorpt_correction_type multi-scan
_exptl_absorpt_process_details '(SADABS; Bruker, 2005)'
_exptl_crystal_colour colourless
_exptl_crystal_density_diffrn 1.425
_exptl_crystal_density_method 'not measured'
_exptl_crystal_description plate
_exptl_crystal_F_000 576
_exptl_crystal_size_max 0.55
_exptl_crystal_size_mid 0.40
_exptl_crystal_size_min 0.20
_refine_diff_density_max 0.512
_refine_diff_density_min -0.266
_refine_ls_extinction_method none
_refine_ls_goodness_of_fit_ref 1.029
_refine_ls_hydrogen_treatment constr
_refine_ls_matrix_type full
_refine_ls_number_parameters 172
_refine_ls_number_reflns 3405
_refine_ls_number_restraints 0
_refine_ls_restrained_S_all 1.029
_refine_ls_R_factor_all 0.0366
_refine_ls_R_factor_gt 0.0324
_refine_ls_shift/su_max 0.002
_refine_ls_shift/su_mean 0.000
_refine_ls_structure_factor_coef Fsqd
_refine_ls_weighting_details 'calc w=1/[\s^2^(Fo^2^)+(0.0496P)^2^+0.5670P] where P=(Fo^2^+2Fc^2^)/3'
_refine_ls_weighting_scheme calc
_refine_ls_wR_factor_gt 0.0863
_refine_ls_wR_factor_ref 0.0888
_reflns_number_gt 3071
_reflns_number_total 3405
_reflns_threshold_expression I>2\s(I)
_cod_data_source_file dn2623.cif
_cod_data_source_block I
_cod_original_sg_symbol_H-M 'P 21/n'
_cod_database_code 2228292
_cod_database_fobs_code 2228292

loop_
_symmetry_equiv_pos_as_xyz
'x, y, z'
'-x+1/2, y+1/2, -z+1/2'
'-x, -y, -z'
'x-1/2, -y-1/2, z-1/2'

loop_
_atom_site_type_symbol
_atom_site_label
_atom_site_fract_x
_atom_site_fract_y
_atom_site_fract_z
_atom_site_U_iso_or_equiv
_atom_site_adp_type
_atom_site_calc_flag
_atom_site_refinement_flags
_atom_site_occupancy
_atom_site_disorder_assembly
_atom_site_disorder_group
P P1 0.29408(4) 0.70141(3) 0.584588(12) 0.01226(9) Uani d . 1 . .
O O1 0.08499(13) 0.65211(10) 0.59873(4) 0.01722(18) Uani d . 1 . .
O O2 0.30060(14) 0.86102(9) 0.55434(4) 0.01595(17) Uani d . 1 . .
O O3 0.46851(13) 0.72855(9) 0.63989(3) 0.01431(17) Uani d . 1 . .
N N1 0.40456(15) 0.59125(11) 0.54033(4) 0.01435(19) Uani d . 1 . .
C C1 0.27230(18) 0.49056(13) 0.50046(5) 0.0154(2) Uani d . 1 . .
H H1A 0.2168 0.5452 0.4642 0.019 Uiso calc R 1 . .
H H1B 0.1490 0.4557 0.5198 0.019 Uiso calc R 1 . .
C C2 0.59794(18) 0.64262(13) 0.51554(5) 0.0159(2) Uani d . 1 . .
H H2A 0.6852 0.7054 0.5448 0.019 Uiso calc R 1 . .
H H2B 0.5564 0.7039 0.4800 0.019 Uiso calc R 1 . .
C C3 0.24646(19) 0.99346(12) 0.58193(5) 0.0141(2) Uani d . 1 . .
C C4 0.03688(19) 1.04226(13) 0.57405(5) 0.0174(2) Uani d . 1 . .
H H4A -0.0717 0.9831 0.5531 0.021 Uiso calc R 1 . .
C C5 -0.0111(2) 1.18012(14) 0.59758(6) 0.0213(2) Uani d . 1 . .
H H5A -0.1538 1.2157 0.5925 0.026 Uiso calc R 1 . .
C C6 0.1478(2) 1.26566(14) 0.62831(6) 0.0224(3) Uani d . 1 . .
H H6A 0.1142 1.3603 0.6436 0.027 Uiso calc R 1 . .
C C7 0.3561(2) 1.21302(14) 0.63680(6) 0.0221(3) Uani d . 1 . .
H H7A 0.4642 1.2709 0.6586 0.026 Uiso calc R 1 . .
C C8 0.40715(19) 1.07579(14) 0.61346(5) 0.0181(2) Uani d . 1 . .
H H8A 0.5494 1.0393 0.6191 0.022 Uiso calc R 1 . .
C C9 0.51165(18) 0.61794(12) 0.68335(5) 0.0136(2) Uani d . 1 . .
C C10 0.36396(19) 0.58904(13) 0.72215(5) 0.0160(2) Uani d . 1 . .
H H10A 0.2295 0.6380 0.7181 0.019 Uiso calc R 1 . .
C C11 0.4174(2) 0.48638(14) 0.76736(5) 0.0190(2) Uani d . 1 . .
H H11A 0.3176 0.4638 0.7941 0.023 Uiso calc R 1 . .
C C12 0.6154(2) 0.41695(14) 0.77356(5) 0.0203(2) Uani d . 1 . .
H H12A 0.6518 0.3486 0.8049 0.024 Uiso calc R 1 . .
C C13 0.7607(2) 0.44750(14) 0.73384(6) 0.0204(2) Uani d . 1 . .
H H13A 0.8957 0.3993 0.7380 0.025 Uiso calc R 1 . .
C C14 0.70950(18) 0.54823(13) 0.68798(5) 0.0168(2) Uani d . 1 . .
H H14A 0.8075 0.5688 0.6605 0.020 Uiso calc R 1 . .

loop_
_atom_site_aniso_label
_atom_site_aniso_U_11
_atom_site_aniso_U_22
_atom_site_aniso_U_33
_atom_site_aniso_U_12
_atom_site_aniso_U_13
_atom_site_aniso_U_23
P1 0.01325(14) 0.01125(14) 0.01239(14) 0.00080(10) 0.00199(10) -0.00088(9)
O1 0.0147(4) 0.0193(4) 0.0182(4) 0.0001(3) 0.0038(3) -0.0014(3)
O2 0.0226(4) 0.0125(4) 0.0133(4) 0.0031(3) 0.0041(3) -0.0003(3)
O3 0.0169(4) 0.0121(4) 0.0136(4) -0.0012(3) -0.0001(3) 0.0006(3)
N1 0.0137(4) 0.0127(4) 0.0170(5) -0.0015(3) 0.0031(3) -0.0035(3)
C1 0.0135(5) 0.0158(5) 0.0170(5) -0.0008(4) 0.0017(4) -0.0036(4)
C2 0.0165(5) 0.0133(5) 0.0187(5) -0.0013(4) 0.0054(4) -0.0029(4)
C3 0.0207(5) 0.0103(5) 0.0116(5) 0.0014(4) 0.0039(4) 0.0008(4)
C4 0.0195(5) 0.0157(5) 0.0166(5) 0.0005(4) 0.0005(4) 0.0003(4)
C5 0.0238(6) 0.0170(6) 0.0240(6) 0.0060(5) 0.0065(5) 0.0036(5)
C6 0.0344(7) 0.0118(5) 0.0229(6) 0.0006(5) 0.0112(5) -0.0009(4)
C7 0.0290(6) 0.0170(6) 0.0206(6) -0.0073(5) 0.0049(5) -0.0026(4)
C8 0.0191(5) 0.0177(6) 0.0179(5) -0.0020(4) 0.0033(4) 0.0012(4)
C9 0.0165(5) 0.0107(5) 0.0130(5) -0.0004(4) -0.0004(4) -0.0008(4)
C10 0.0174(5) 0.0157(5) 0.0150(5) 0.0024(4) 0.0027(4) -0.0012(4)
C11 0.0249(6) 0.0178(5) 0.0148(5) 0.0005(5) 0.0045(4) 0.0005(4)
C12 0.0268(6) 0.0166(6) 0.0167(5) 0.0024(5) -0.0011(5) 0.0019(4)
C13 0.0181(5) 0.0180(6) 0.0245(6) 0.0037(4) -0.0006(5) -0.0001(5)
C14 0.0154(5) 0.0157(5) 0.0195(5) 0.0000(4) 0.0021(4) -0.0016(4)

loop_
_atom_type_symbol
_atom_type_description
_atom_type_scat_dispersion_real
_atom_type_scat_dispersion_imag
_atom_type_scat_source
C C 0.0033 0.0016 'International Tables Vol C Tables 4.2.6.8 and 6.1.1.4'
H H 0.0000 0.0000 'International Tables Vol C Tables 4.2.6.8 and 6.1.1.4'
N N 0.0061 0.0033 'International Tables Vol C Tables 4.2.6.8 and 6.1.1.4'
P P 0.1023 0.0942 'International Tables Vol C Tables 4.2.6.8 and 6.1.1.4'
O O 0.0106 0.0060 'International Tables Vol C Tables 4.2.6.8 and 6.1.1.4'

loop_
_geom_angle_atom_site_label_1
_geom_angle_atom_site_label_2
_geom_angle_atom_site_label_3
_geom_angle_site_symmetry_1
_geom_angle_site_symmetry_3
_geom_angle
_geom_angle_publ_flag
O1 P1 O2 . . 115.93(5) ?
O1 P1 O3 . . 115.30(5) ?
O2 P1 O3 . . 99.04(4) ?
O1 P1 N1 . . 114.71(5) ?
O2 P1 N1 . . 103.85(5) ?
O3 P1 N1 . . 106.20(5) ?
C3 O2 P1 . . 122.92(7) ?
C9 O3 P1 . . 120.74(7) ?
C1 N1 C2 . . 112.78(9) ?
C1 N1 P1 . . 120.23(8) ?
C2 N1 P1 . . 118.91(7) ?
N1 C1 C2 . 3_666 110.39(9) ?
N1 C1 H1A . . 109.6 ?
C2 C1 H1A 3_666 . 109.6 ?
N1 C1 H1B . . 109.6 ?
C2 C1 H1B 3_666 . 109.6 ?
H1A C1 H1B . . 108.1 ?
N1 C2 C1 . 3_666 109.99(9) ?
N1 C2 H2A . . 109.7 ?
C1 C2 H2A 3_666 . 109.7 ?
N1 C2 H2B . . 109.7 ?
C1 C2 H2B 3_666 . 109.7 ?
H2A C2 H2B . . 108.2 ?
C4 C3 C8 . . 121.97(11) ?
C4 C3 O2 . . 119.17(10) ?
C8 C3 O2 . . 118.76(10) ?
C3 C4 C5 . . 118.47(11) ?
C3 C4 H4A . . 120.8 ?
C5 C4 H4A . . 120.8 ?
C6 C5 C4 . . 120.55(12) ?
C6 C5 H5A . . 119.7 ?
C4 C5 H5A . . 119.7 ?
C5 C6 C7 . . 120.00(11) ?
C5 C6 H6A . . 120.0 ?
C7 C6 H6A . . 120.0 ?
C6 C7 C8 . . 120.27(12) ?
C6 C7 H7A . . 119.9 ?
C8 C7 H7A . . 119.9 ?
C3 C8 C7 . . 118.71(11) ?
C3 C8 H8A . . 120.6 ?
C7 C8 H8A . . 120.6 ?
C10 C9 C14 . . 122.29(11) ?
C10 C9 O3 . . 119.68(10) ?
C14 C9 O3 . . 117.89(10) ?
C9 C10 C11 . . 118.39(11) ?
C9 C10 H10A . . 120.8 ?
C11 C10 H10A . . 120.8 ?
C12 C11 C10 . . 120.49(11) ?
C12 C11 H11A . . 119.8 ?
C10 C11 H11A . . 119.8 ?
C11 C12 C13 . . 119.99(11) ?
C11 C12 H12A . . 120.0 ?
C13 C12 H12A . . 120.0 ?
C12 C13 C14 . . 120.44(11) ?
C12 C13 H13A . . 119.8 ?
C14 C13 H13A . . 119.8 ?
C9 C14 C13 . . 118.39(11) ?
C9 C14 H14A . . 120.8 ?
C13 C14 H14A . . 120.8 ?

loop_
_geom_bond_atom_site_label_1
_geom_bond_atom_site_label_2
_geom_bond_site_symmetry_2
_geom_bond_distance
_geom_bond_publ_flag
P1 O1 . 1.4633(9) ?
P1 O2 . 1.5901(9) ?
P1 O3 . 1.5944(8) ?
P1 N1 . 1.6275(10) ?
O2 C3 . 1.4040(13) ?
O3 C9 . 1.4066(13) ?
N1 C1 . 1.4702(14) ?
N1 C2 . 1.4783(14) ?
C1 C2 3_666 1.5155(16) ?
C1 H1A . 0.9900 ?
C1 H1B . 0.9900 ?
C2 C1 3_666 1.5155(16) ?
C2 H2A . 0.9900 ?
C2 H2B . 0.9900 ?
C3 C4 . 1.3846(16) ?
C3 C8 . 1.3855(17) ?
C4 C5 . 1.3937(17) ?
C4 H4A . 0.9500 ?
C5 C6 . 1.3855(19) ?
C5 H5A . 0.9500 ?
C6 C7 . 1.3885(19) ?
C6 H6A . 0.9500 ?
C7 C8 . 1.3923(17) ?
C7 H7A . 0.9500 ?
C8 H8A . 0.9500 ?
C9 C10 . 1.3847(16) ?
C9 C14 . 1.3889(16) ?
C10 C11 . 1.3946(16) ?
C10 H10A . 0.9500 ?
C11 C12 . 1.3880(18) ?
C11 H11A . 0.9500 ?
C12 C13 . 1.3913(18) ?
C12 H12A . 0.9500 ?
C13 C14 . 1.3919(17) ?
C13 H13A . 0.9500 ?
C14 H14A . 0.9500 ?

loop_
_geom_hbond_atom_site_label_D
_geom_hbond_atom_site_label_H
_geom_hbond_atom_site_label_A
_geom_hbond_site_symmetry_A
_geom_hbond_distance_DH
_geom_hbond_distance_HA
_geom_hbond_distance_DA
_geom_hbond_angle_DHA
C14 H14A O1 1_655 0.95 2.49 3.4327(15) 171.6
C11 H11A Cg1 2_546 0.95 2.74 3.3324(12) 121.1
C7 H7A Cg2 1_565 0.95 2.59 3.4099(13) 144.8
